data_7708358
loop_
_publ_author_name
'Wu, Jinjiang'
'Li, Xiao-Lei'
'La Droitte, L\'eo'
'Cador, Olivier'
'Le Guennic, Boris'
'Tang, Jinkui'

_publ_section_title
;
 Coordination anion effects on the geometry and magnetic interaction of
 binuclear Dy2 single-molecule magnets
;
_journal_name_full 'Dalton Transactions'
_journal_paper_doi 10.1039/D1DT02071D
_journal_year 2021
_chemical_formula_moiety 'C72 H68 Dy2 N10 O6 S2, 2(C2 H3 N)'
_chemical_formula_sum 'C76 H74 Dy2 N12 O6 S2'
_chemical_formula_weight 1640.59
_chemical_name_systematic Dy2(HL)2(SCN)2].2CH3CN-(1)
_space_group_crystal_system triclinic
_space_group_IT_number 2
_space_group_name_Hall '-P 1'
_space_group_name_H-M_alt 'P -1'
_atom_sites_solution_hydrogens mixed
_atom_sites_solution_primary dual
_audit_creation_date 2021-02-22
_audit_creation_method
;
Olex2 1.3
(compiled 2020.02.04 svn.rd84adfe8 for OlexSys, GUI svn.r6032)
;
_audit_update_record
;
2021-06-06 deposited with the CCDC.	2021-09-20 downloaded from the CCDC.
;
_cell_angle_alpha 96.5470(10)
_cell_angle_beta 100.2410(10)
_cell_angle_gamma 113.9310(10)
_cell_formula_units_Z 1
_cell_length_a 11.6924(4)
_cell_length_b 12.8898(4)
_cell_length_c 13.8753(4)
_cell_measurement_reflns_used 9908
_cell_measurement_temperature 173.0
_cell_measurement_theta_max 62.43
_cell_measurement_theta_min 5.28
_cell_volume 1840.25(10)
_computing_cell_refinement 'SAINT V8.40A (Bruker, 2019)'
_computing_data_reduction 'SAINT V8.40A (Bruker, 2019)'
_computing_molecular_graphics 'Olex2 1.3 (Dolomanov et al., 2009)'
_computing_publication_material 'Olex2 1.3 (Dolomanov et al., 2009)'
_computing_structure_refinement 'SHELXL 2018/3 (Sheldrick, 2015)'
_computing_structure_solution 'SHELXT 2018/2 (Sheldrick, 2018)'
_diffrn_ambient_temperature 173.0
_diffrn_detector_area_resol_mean 7.9
_diffrn_detector_type 'CCD area detector'
_diffrn_measured_fraction_theta_full 0.988
_diffrn_measured_fraction_theta_max 0.988
_diffrn_measurement_device 'three-circle diffractometer'
_diffrn_measurement_device_type 'Bruker SMART APEX2 area detector'
_diffrn_measurement_method '\w and \f scans'
_diffrn_radiation_type CuK\a
_diffrn_radiation_wavelength 1.54178
_diffrn_reflns_av_R_equivalents 0.0563
_diffrn_reflns_av_unetI/netI 0.0509
_diffrn_reflns_Laue_measured_fraction_full 0.988
_diffrn_reflns_Laue_measured_fraction_max 0.988
_diffrn_reflns_limit_h_max 13
_diffrn_reflns_limit_h_min -13
_diffrn_reflns_limit_k_max 14
_diffrn_reflns_limit_k_min -14
_diffrn_reflns_limit_l_max 15
_diffrn_reflns_limit_l_min -15
_diffrn_reflns_number 20505
_diffrn_reflns_point_group_measured_fraction_full 0.988
_diffrn_reflns_point_group_measured_fraction_max 0.988
_diffrn_reflns_theta_full 62.424
_diffrn_reflns_theta_max 62.424
_diffrn_reflns_theta_min 3.308
_diffrn_source_current 1.1
_diffrn_source_power 0.055
_diffrn_source_voltage 50.0
_exptl_absorpt_coefficient_mu 11.744
_exptl_absorpt_correction_T_max 0.7522
_exptl_absorpt_correction_T_min 0.3419
_exptl_absorpt_correction_type multi-scan
_exptl_absorpt_process_details
;
SADABS-2016/2 (Bruker,2016/2) was used for absorption correction.
wR2(int) was 0.1370 before and 0.0798 after correction.
The Ratio of minimum to maximum transmission is 0.4545.
The \l/2 correction factor is Not present.
;
_exptl_crystal_colour yellow
_exptl_crystal_colour_primary yellow
_exptl_crystal_density_diffrn 1.480
_exptl_crystal_description block
_exptl_crystal_F_000 826
_exptl_crystal_preparation 'Magnetic properties'
_exptl_crystal_size_max 0.25
_exptl_crystal_size_mid 0.24
_exptl_crystal_size_min 0.12
_refine_diff_density_max 1.634
_refine_diff_density_min -1.595
_refine_diff_density_rms 0.159
_refine_ls_extinction_method none
_refine_ls_goodness_of_fit_ref 1.072
_refine_ls_hydrogen_treatment constr
_refine_ls_matrix_type full
_refine_ls_number_parameters 443
_refine_ls_number_reflns 5779
_refine_ls_number_restraints 26
_refine_ls_restrained_S_all 1.072
_refine_ls_R_factor_all 0.0597
_refine_ls_R_factor_gt 0.0552
_refine_ls_shift/su_max 0.001
_refine_ls_shift/su_mean 0.000
_refine_ls_structure_factor_coef Fsqd
_refine_ls_weighting_details 'w=1/[\s^2^(Fo^2^)+(0.0861P)^2^+12.2164P] where P=(Fo^2^+2Fc^2^)/3'
_refine_ls_weighting_scheme calc
_refine_ls_wR_factor_gt 0.1539
_refine_ls_wR_factor_ref 0.1595
_reflns_Friedel_coverage 0.000
_reflns_number_gt 5379
_reflns_number_total 5779
_reflns_threshold_expression 'I > 2\s(I)'
_cod_data_source_file d1dt02071d2.cif
_cod_data_source_block 1
_cod_database_code 7708358
_shelx_shelxl_version_number 2018/3
_shelx_space_group_comment
;
The symmetry employed for this shelxl refinement is uniquely defined
by the following loop, which should always be used as a source of
symmetry information in preference to the above space-group names.
They are only intended as comments.
;
_shelx_estimated_absorpt_t_max 0.333
_shelx_estimated_absorpt_t_min 0.157
_olex2_refinement_description
;
1. Fixed Uiso
 At 1.2 times of:
  All C(H) groups, All C(H,H) groups
 At 1.5 times of:
  All C(H,H,H) groups
2. Restrained distances
 N6-C37
 1.1 with sigma of 0.02
 C37-C38
 1.5 with sigma of 0.02
3. Uiso/Uaniso restraints and constraints
C34 \\sim C35 \\sim C36: within 2A with sigma of 0.001 and sigma for terminal
atoms of 0.002 within 2A
N6 \\sim C37 \\sim C38: within 2A with sigma of 0.001 and sigma for terminal
atoms of 0.002 within 2A
4.a Everything fixed:
 H3
4.b Riding coordinates:
 C38(H38a,H38b,H38c)
4.c Secondary CH2 refined with riding coordinates:
 C1(H1a,H1b), C11(H11a,H11b), C15(H15a,H15b), C16(H16a,H16b), C17(H17a,H17b),
 C22(H22a,H22b)
4.d Aromatic/amide H refined with riding coordinates:
 C4(H4), C5(H5), C13(H13), C14(H14), C18(H18), C19(H19), C23(H23), C24(H24),
 C25(H25), C26(H26), C27(H27), C28(H28), C29(H29), C30(H30), C33(H33), C34(H34),
  C35(H35), C36(H36)
4.e Idealised Me refined as rotating group:
 C31(H31a,H31b,H31c)
;
_olex2_submission_special_instructions 'No special instructions were received'

loop_
_space_group_symop_operation_xyz
'x, y, z'
'-x, -y, -z'

loop_
_atom_site_label
_atom_site_type_symbol
_atom_site_fract_x
_atom_site_fract_y
_atom_site_fract_z
_atom_site_U_iso_or_equiv
_atom_site_adp_type
_atom_site_occupancy
_atom_site_site_symmetry_order
_atom_site_calc_flag
_atom_site_refinement_flags_posn
_atom_site_refinement_flags_adp
_atom_site_refinement_flags_occupancy
_atom_site_disorder_assembly
_atom_site_disorder_group
Dy1 Dy 0.55765(3) 0.52354(3) 0.13900(3) 0.02001(17) Uani 1 1 d . . . . .
S1 S 0.0825(2) 0.2418(2) 0.1222(2) 0.0567(6) Uani 1 1 d . . . . .
O1 O 0.5373(4) 0.4127(4) -0.0096(3) 0.0228(10) Uani 1 1 d . . . . .
O2 O 0.5505(5) 0.5529(4) 0.2958(3) 0.0273(11) Uani 1 1 d . . . . .
O3 O 0.6847(4) 0.7121(4) 0.1851(4) 0.0306(11) Uani 1 1 d . . . . .
H3 H 0.739210 0.722800 0.239490 0.050 Uiso 1 1 d . . . . .
N1 N 0.5796(5) 0.3456(5) 0.1998(4) 0.0241(12) Uani 1 1 d . . . . .
N4 N 0.7143(5) 0.7823(5) 0.3872(4) 0.0276(13) Uani 1 1 d . . . . .
N2 N 0.7788(5) 0.5290(5) 0.1530(4) 0.0234(12) Uani 1 1 d . . . . .
N3 N 0.3310(5) 0.3968(5) 0.1182(4) 0.0272(13) Uani 1 1 d . . . . .
C1 C 0.5038(6) 0.2445(6) 0.1149(5) 0.0237(14) Uani 1 1 d . . . . .
H1A H 0.417035 0.241171 0.091532 0.028 Uiso 1 1 calc R U . . .
H1B H 0.492119 0.172730 0.139769 0.028 Uiso 1 1 calc R U . . .
C2 C 0.5858(7) 0.4133(6) 0.3795(5) 0.0263(15) Uani 1 1 d . . . . .
C3 C 0.5635(6) 0.2462(6) 0.0266(5) 0.0249(15) Uani 1 1 d . . . . .
C4 C 0.6335(7) 0.3294(6) -0.1115(5) 0.0272(15) Uani 1 1 d . . . . .
H4 H 0.646344 0.388219 -0.149575 0.033 Uiso 1 1 calc R U . . .
C5 C 0.6992(7) 0.5828(7) 0.5562(5) 0.0322(17) Uani 1 1 d . . . . .
H5 H 0.737960 0.640467 0.616213 0.039 Uiso 1 1 calc R U . . .
C6 C 0.5777(6) 0.3316(6) -0.0307(5) 0.0227(14) Uani 1 1 d . . . . .
C7 C 0.5945(6) 0.5244(6) 0.3787(5) 0.0227(14) Uani 1 1 d . . . . .
C8 C 0.6986(7) 0.8946(6) 0.2531(6) 0.0303(16) Uani 1 1 d . . . . .
C9 C 0.6922(7) 0.4729(8) 0.5571(6) 0.0363(19) Uani 1 1 d . . . . .
C10 C 0.2278(7) 0.3327(6) 0.1210(5) 0.0296(16) Uani 1 1 d . . . . .
C11 C 0.5178(7) 0.3201(6) 0.2860(5) 0.0279(16) Uani 1 1 d . . . . .
H11A H 0.427487 0.309138 0.265191 0.033 Uiso 1 1 calc R U . . .
H11B H 0.515475 0.246252 0.301465 0.033 Uiso 1 1 calc R U . . .
C12 C 0.6500(7) 0.6097(6) 0.4683(5) 0.0291(16) Uani 1 1 d . . . . .
C13 C 0.8638(7) 0.6082(6) 0.1153(5) 0.0282(16) Uani 1 1 d . . . . .
H13 H 0.846539 0.670615 0.098153 0.034 Uiso 1 1 calc R U . . .
C14 C 0.6707(8) 0.2416(7) -0.1370(6) 0.0373(18) Uani 1 1 d . . . . .
H14 H 0.708456 0.240816 -0.192168 0.045 Uiso 1 1 calc R U . . .
C15 C 0.6447(7) 0.8474(7) 0.3372(6) 0.0343(17) Uani 1 1 d . . . . .
H15A H 0.551866 0.794213 0.311135 0.041 Uiso 1 1 calc R U . . .
H15B H 0.652475 0.912184 0.387773 0.041 Uiso 1 1 calc R U . . .
C16 C 0.7138(7) 0.3610(6) 0.2306(5) 0.0265(15) Uani 1 1 d . . . . .
H16A H 0.714448 0.284107 0.217350 0.032 Uiso 1 1 calc R U . . .
H16B H 0.746442 0.392271 0.303673 0.032 Uiso 1 1 calc R U . . .
C17 C 0.6479(8) 0.7240(7) 0.4643(6) 0.0352(18) Uani 1 1 d . . . . .
H17A H 0.691284 0.775848 0.531167 0.042 Uiso 1 1 calc R U . . .
H17B H 0.557162 0.712689 0.448027 0.042 Uiso 1 1 calc R U . . .
C18 C 0.7936(7) 0.9823(7) 0.0968(6) 0.0357(18) Uani 1 1 d . . . . .
H18 H 0.826132 1.012126 0.042835 0.043 Uiso 1 1 calc R U . . .
C19 C 0.9754(7) 0.6038(7) 0.1001(6) 0.0353(18) Uani 1 1 d . . . . .
H19 H 1.033662 0.661868 0.073345 0.042 Uiso 1 1 calc R U . . .
C20 C 0.7137(6) 0.8204(6) 0.1783(5) 0.0257(15) Uani 1 1 d . . . . .
C21 C 0.8045(7) 0.4411(6) 0.1778(5) 0.0259(15) Uani 1 1 d . . . . .
C22 C 0.8551(7) 0.8583(7) 0.4291(6) 0.0373(18) Uani 1 1 d . . . . .
H22A H 0.890998 0.899447 0.377627 0.045 Uiso 1 1 calc R U . . .
H22B H 0.866760 0.917260 0.486996 0.045 Uiso 1 1 calc R U . . .
C23 C 0.6373(7) 0.3908(7) 0.4684(5) 0.0295(16) Uani 1 1 d . . . . .
H23 H 0.634677 0.316150 0.468458 0.035 Uiso 1 1 calc R U . . .
C24 C 0.7627(7) 0.8678(6) 0.1006(6) 0.0296(16) Uani 1 1 d . . . . .
H24 H 0.774971 0.820443 0.049524 0.035 Uiso 1 1 calc R U . . .
C25 C 0.9134(7) 0.4301(7) 0.1636(5) 0.0319(17) Uani 1 1 d . . . . .
H25 H 0.927870 0.366320 0.180429 0.038 Uiso 1 1 calc R U . . .
C26 C 1.0008(7) 0.5120(7) 0.1250(6) 0.0344(18) Uani 1 1 d . . . . .
H26 H 1.076676 0.506190 0.115587 0.041 Uiso 1 1 calc R U . . .
C27 C 0.7311(8) 1.0098(7) 0.2471(6) 0.0371(18) Uani 1 1 d . . . . .
H27 H 0.720241 1.058776 0.297660 0.045 Uiso 1 1 calc R U . . .
C28 C 0.6011(7) 0.1596(7) -0.0002(6) 0.0330(17) Uani 1 1 d . . . . .
H28 H 0.591149 0.101631 0.038404 0.040 Uiso 1 1 calc R U . . .
C29 C 0.7784(8) 1.0542(7) 0.1695(6) 0.0371(18) Uani 1 1 d . . . . .
H29 H 0.800255 1.132917 0.166148 0.045 Uiso 1 1 calc R U . . .
C30 C 0.9317(9) 0.7141(9) 0.3871(7) 0.054(3) Uani 1 1 d . . . . .
H30 H 0.893393 0.707140 0.318895 0.065 Uiso 1 1 calc R U . . .
C31 C 0.7430(9) 0.4457(9) 0.6542(6) 0.045(2) Uani 1 1 d . . . . .
H31A H 0.834618 0.498954 0.680788 0.068 Uiso 1 1 calc R U . . .
H31B H 0.732755 0.365659 0.642052 0.068 Uiso 1 1 calc R U . . .
H31C H 0.694501 0.454856 0.702725 0.068 Uiso 1 1 calc R U . . .
C32 C 0.9273(7) 0.7914(7) 0.4615(6) 0.0394(19) Uani 1 1 d . . . . .
C33 C 0.6525(8) 0.1567(7) -0.0820(7) 0.0403(19) Uani 1 1 d . . . . .
H33 H 0.675364 0.095730 -0.100395 0.048 Uiso 1 1 calc R U . . .
N5 N 0.9794(9) 0.8046(8) 0.5607(7) 0.071(3) Uani 1 1 d . . . . .
C34 C 1.0445(12) 0.7329(11) 0.5803(11) 0.085(2) Uani 1 1 d . U . . .
H34 H 1.085852 0.739486 0.647659 0.103 Uiso 1 1 calc R U . . .
C35 C 1.0499(12) 0.6574(11) 0.5087(11) 0.085(2) Uani 1 1 d . U . . .
H35 H 1.093727 0.611297 0.524840 0.103 Uiso 1 1 calc R U . . .
C36 C 0.9919(12) 0.6485(11) 0.4139(11) 0.085(2) Uani 1 1 d . U . . .
H36 H 0.993249 0.593292 0.363152 0.103 Uiso 1 1 calc R U . . .
C37 C 1.102(3) 0.981(2) 0.2368(16) 0.181(6) Uani 1 1 d D U . . .
N6 N 1.117(2) 0.9789(17) 0.1555(15) 0.181(6) Uani 1 1 d D U . . .
C38 C 1.131(3) 0.996(2) 0.3430(16) 0.183(6) Uani 1 1 d D U . . .
H38A H 1.075683 0.924835 0.362176 0.274 Uiso 1 1 d R U . . .
H38B H 1.115952 1.060695 0.371886 0.274 Uiso 1 1 d R U . . .
H38C H 1.221633 1.012325 0.367876 0.274 Uiso 1 1 d R U . . .

loop_
_atom_site_aniso_label
_atom_site_aniso_U_11
_atom_site_aniso_U_22
_atom_site_aniso_U_33
_atom_site_aniso_U_23
_atom_site_aniso_U_13
_atom_site_aniso_U_12
Dy1 0.0161(2) 0.0200(2) 0.0198(2) 0.00711(16) 0.00335(15) 0.00347(17)
S1 0.0278(11) 0.0417(12) 0.0917(18) 0.0143(12) 0.0295(11) 0.0003(9)
O1 0.026(2) 0.024(2) 0.022(2) 0.0091(19) 0.0066(19) 0.013(2)
O2 0.030(3) 0.026(3) 0.022(2) 0.009(2) 0.007(2) 0.007(2)
O3 0.014(2) 0.024(3) 0.035(3) 0.007(2) 0.000(2) -0.008(2)
N1 0.022(3) 0.024(3) 0.021(3) 0.012(2) 0.004(2) 0.004(2)
N4 0.020(3) 0.029(3) 0.025(3) 0.007(2) 0.004(2) 0.003(3)
N2 0.019(3) 0.025(3) 0.022(3) 0.005(2) 0.003(2) 0.006(2)
N3 0.017(3) 0.030(3) 0.033(3) 0.011(3) 0.007(2) 0.007(3)
C1 0.021(3) 0.017(3) 0.031(4) 0.009(3) 0.003(3) 0.007(3)
C2 0.022(4) 0.031(4) 0.025(4) 0.014(3) 0.010(3) 0.007(3)
C3 0.018(3) 0.020(3) 0.027(4) 0.005(3) 0.003(3) 0.001(3)
C4 0.024(4) 0.028(4) 0.031(4) 0.011(3) 0.009(3) 0.011(3)
C5 0.018(4) 0.049(5) 0.016(3) 0.003(3) 0.000(3) 0.004(3)
C6 0.017(3) 0.022(3) 0.021(3) 0.003(3) -0.001(3) 0.003(3)
C7 0.016(3) 0.030(4) 0.019(3) 0.013(3) 0.001(3) 0.006(3)
C8 0.020(4) 0.028(4) 0.032(4) 0.008(3) 0.001(3) 0.003(3)
C9 0.023(4) 0.054(5) 0.025(4) 0.015(4) 0.004(3) 0.008(4)
C10 0.033(5) 0.028(4) 0.030(4) 0.005(3) 0.010(3) 0.015(4)
C11 0.027(4) 0.029(4) 0.027(4) 0.016(3) 0.009(3) 0.008(3)
C12 0.032(4) 0.031(4) 0.023(4) 0.007(3) 0.012(3) 0.010(3)
C13 0.021(4) 0.026(4) 0.032(4) 0.009(3) 0.005(3) 0.004(3)
C14 0.032(4) 0.043(5) 0.039(4) 0.009(4) 0.017(4) 0.016(4)
C15 0.029(4) 0.036(4) 0.033(4) 0.003(3) 0.005(3) 0.012(3)
C16 0.022(4) 0.031(4) 0.024(4) 0.013(3) 0.002(3) 0.009(3)
C17 0.036(4) 0.040(4) 0.029(4) 0.007(3) 0.016(3) 0.011(4)
C18 0.031(4) 0.029(4) 0.041(4) 0.020(3) 0.007(3) 0.004(3)
C19 0.026(4) 0.044(5) 0.032(4) 0.012(3) 0.010(3) 0.010(4)
C20 0.010(3) 0.021(4) 0.032(4) 0.005(3) -0.003(3) -0.003(3)
C21 0.028(4) 0.030(4) 0.019(3) 0.006(3) 0.004(3) 0.013(3)
C22 0.028(4) 0.037(4) 0.033(4) 0.009(3) -0.002(3) 0.004(3)
C23 0.022(4) 0.039(4) 0.029(4) 0.019(3) 0.007(3) 0.011(3)
C24 0.025(4) 0.029(4) 0.031(4) 0.008(3) 0.005(3) 0.008(3)
C25 0.032(4) 0.041(4) 0.028(4) 0.009(3) 0.007(3) 0.021(4)
C26 0.020(4) 0.054(5) 0.031(4) 0.010(4) 0.006(3) 0.017(4)
C27 0.035(4) 0.026(4) 0.046(5) 0.004(3) 0.007(4) 0.011(3)
C28 0.034(4) 0.027(4) 0.034(4) 0.008(3) 0.004(3) 0.011(3)
C29 0.036(4) 0.021(4) 0.045(5) 0.008(3) 0.003(4) 0.006(3)
C30 0.037(5) 0.076(7) 0.043(5) -0.009(5) -0.004(4) 0.029(5)
C31 0.048(5) 0.064(6) 0.027(4) 0.018(4) 0.007(4) 0.027(5)
C32 0.022(4) 0.044(5) 0.033(4) 0.005(4) -0.005(3) 0.002(4)
C33 0.044(5) 0.035(4) 0.050(5) 0.006(4) 0.013(4) 0.025(4)
N5 0.066(6) 0.060(6) 0.054(5) 0.014(4) -0.006(4) 0.002(5)
C34 0.053(4) 0.069(5) 0.103(6) -0.001(4) -0.023(4) 0.018(4)
C35 0.052(4) 0.070(5) 0.104(6) -0.002(4) -0.022(4) 0.019(4)
C36 0.052(4) 0.070(5) 0.104(6) -0.003(4) -0.021(4) 0.019(4)
C37 0.220(12) 0.142(9) 0.191(13) 0.028(10) 0.134(12) 0.058(9)
N6 0.220(12) 0.144(9) 0.193(13) 0.027(10) 0.133(12) 0.059(9)
C38 0.221(12) 0.143(9) 0.192(13) 0.028(10) 0.133(12) 0.056(9)

loop_
_atom_type_symbol
_atom_type_description
_atom_type_scat_dispersion_real
_atom_type_scat_dispersion_imag
_atom_type_scat_source
C C 0.0181 0.0091 'International Tables Vol C Tables 4.2.6.8 and 6.1.1.4'
H H 0.0000 0.0000 'International Tables Vol C Tables 4.2.6.8 and 6.1.1.4'
Dy Dy -9.8046 9.8477 'International Tables Vol C Tables 4.2.6.8 and 6.1.1.4'
N N 0.0311 0.0180 'International Tables Vol C Tables 4.2.6.8 and 6.1.1.4'
O O 0.0492 0.0322 'International Tables Vol C Tables 4.2.6.8 and 6.1.1.4'
S S 0.3331 0.5567 'International Tables Vol C Tables 4.2.6.8 and 6.1.1.4'

loop_
_geom_angle_atom_site_label_1
_geom_angle_atom_site_label_2
_geom_angle_atom_site_label_3
_geom_angle
_geom_angle_site_symmetry_1
_geom_angle_site_symmetry_3
_geom_angle_publ_flag
O1 Dy1 Dy1 36.60(11) . 2_665 ?
O1 Dy1 Dy1 35.55(11) 2_665 2_665 ?
O1 Dy1 O1 72.15(18) . 2_665 ?
O1 Dy1 N1 146.08(17) 2_665 . ?
O1 Dy1 N1 79.12(16) . . ?
O1 Dy1 N2 121.88(17) 2_665 . ?
O1 Dy1 N2 76.04(17) . . ?
O1 Dy1 N3 85.36(18) . . ?
O1 Dy1 N3 79.31(18) 2_665 . ?
O2 Dy1 Dy1 157.03(13) . 2_665 ?
O2 Dy1 O1 154.46(17) . . ?
O2 Dy1 O1 126.16(17) . 2_665 ?
O2 Dy1 O3 79.97(18) . . ?
O2 Dy1 N1 77.15(18) . . ?
O2 Dy1 N2 102.36(18) . . ?
O2 Dy1 N3 81.69(19) . . ?
O3 Dy1 Dy1 103.71(13) . 2_665 ?
O3 Dy1 O1 123.59(17) . . ?
O3 Dy1 O1 80.72(17) . 2_665 ?
O3 Dy1 N1 131.42(18) . . ?
O3 Dy1 N2 78.25(18) . . ?
O3 Dy1 N3 136.9(2) . . ?
N1 Dy1 Dy1 113.86(13) . 2_665 ?
N2 Dy1 Dy1 100.57(12) . 2_665 ?
N2 Dy1 N1 65.86(18) . . ?
N3 Dy1 Dy1 80.46(14) . 2_665 ?
N3 Dy1 N1 80.79(19) . . ?
N3 Dy1 N2 144.12(19) . . ?
Dy1 O1 Dy1 107.85(18) . 2_665 ?
C6 O1 Dy1 131.6(4) . . ?
C6 O1 Dy1 120.3(4) . 2_665 ?
C7 O2 Dy1 136.0(4) . . ?
Dy1 O3 H3 107.3 . . ?
C20 O3 Dy1 152.0(4) . . ?
C20 O3 H3 100.0 . . ?
C1 N1 Dy1 106.1(4) . . ?
C1 N1 C11 107.3(5) . . ?
C11 N1 Dy1 109.8(4) . . ?
C16 N1 Dy1 114.2(4) . . ?
C16 N1 C1 110.5(5) . . ?
C16 N1 C11 108.7(5) . . ?
C17 N4 C15 110.8(6) . . ?
C22 N4 C15 111.9(6) . . ?
C22 N4 C17 112.9(6) . . ?
C13 N2 Dy1 118.8(5) . . ?
C13 N2 C21 118.0(6) . . ?
C21 N2 Dy1 121.8(4) . . ?
C10 N3 Dy1 170.5(6) . . ?
N1 C1 H1A 108.6 . . ?
N1 C1 H1B 108.6 . . ?
N1 C1 C3 114.8(5) . . ?
H1A C1 H1B 107.5 . . ?
C3 C1 H1A 108.6 . . ?
C3 C1 H1B 108.6 . . ?
C7 C2 C11 119.8(6) . . ?
C23 C2 C7 118.6(7) . . ?
C23 C2 C11 121.5(7) . . ?
C6 C3 C1 120.9(6) . . ?
C28 C3 C1 119.6(6) . . ?
C28 C3 C6 119.5(7) . . ?
C6 C4 H4 119.6 . . ?
C6 C4 C14 120.7(7) . . ?
C14 C4 H4 119.6 . . ?
C9 C5 H5 119.6 . . ?
C9 C5 C12 120.8(7) . . ?
C12 C5 H5 119.6 . . ?
O1 C6 C3 120.9(6) . . ?
O1 C6 C4 120.3(6) . . ?
C4 C6 C3 118.8(6) . . ?
O2 C7 C2 121.9(6) . . ?
O2 C7 C12 118.3(6) . . ?
C2 C7 C12 119.9(6) . . ?
C20 C8 C15 119.4(7) . . ?
C27 C8 C15 120.5(7) . . ?
C27 C8 C20 120.1(7) . . ?
C5 C9 C31 119.5(7) . . ?
C23 C9 C5 118.6(7) . . ?
C23 C9 C31 121.9(8) . . ?
N3 C10 S1 178.8(7) . . ?
N1 C11 H11A 108.7 . . ?
N1 C11 H11B 108.7 . . ?
C2 C11 N1 114.1(6) . . ?
C2 C11 H11A 108.7 . . ?
C2 C11 H11B 108.7 . . ?
H11A C11 H11B 107.6 . . ?
C5 C12 C7 119.5(7) . . ?
C5 C12 C17 123.1(7) . . ?
C7 C12 C17 117.4(6) . . ?
N2 C13 H13 118.4 . . ?
N2 C13 C19 123.2(7) . . ?
C19 C13 H13 118.4 . . ?
C4 C14 H14 120.1 . . ?
C33 C14 C4 119.8(7) . . ?
C33 C14 H14 120.1 . . ?
N4 C15 H15A 109.2 . . ?
N4 C15 H15B 109.2 . . ?
C8 C15 N4 112.2(6) . . ?
C8 C15 H15A 109.2 . . ?
C8 C15 H15B 109.2 . . ?
H15A C15 H15B 107.9 . . ?
N1 C16 H16A 108.8 . . ?
N1 C16 H16B 108.8 . . ?
N1 C16 C21 113.8(5) . . ?
H16A C16 H16B 107.7 . . ?
C21 C16 H16A 108.8 . . ?
C21 C16 H16B 108.8 . . ?
N4 C17 H17A 109.0 . . ?
N4 C17 H17B 109.0 . . ?
C12 C17 N4 112.8(6) . . ?
C12 C17 H17A 109.0 . . ?
C12 C17 H17B 109.0 . . ?
H17A C17 H17B 107.8 . . ?
C24 C18 H18 119.2 . . ?
C29 C18 H18 119.2 . . ?
C29 C18 C24 121.5(7) . . ?
C13 C19 H19 120.7 . . ?
C13 C19 C26 118.5(7) . . ?
C26 C19 H19 120.7 . . ?
O3 C20 C8 119.9(6) . . ?
O3 C20 C24 122.6(7) . . ?
C24 C20 C8 117.4(7) . . ?
N2 C21 C16 116.3(6) . . ?
N2 C21 C25 122.0(7) . . ?
C25 C21 C16 121.4(6) . . ?
N4 C22 H22A 109.2 . . ?
N4 C22 H22B 109.2 . . ?
H22A C22 H22B 107.9 . . ?
C32 C22 N4 112.2(6) . . ?
C32 C22 H22A 109.2 . . ?
C32 C22 H22B 109.2 . . ?
C2 C23 H23 118.7 . . ?
C9 C23 C2 122.5(7) . . ?
C9 C23 H23 118.7 . . ?
C18 C24 C20 120.9(7) . . ?
C18 C24 H24 119.5 . . ?
C20 C24 H24 119.5 . . ?
C21 C25 H25 120.1 . . ?
C26 C25 C21 119.8(7) . . ?
C26 C25 H25 120.1 . . ?
C19 C26 H26 120.8 . . ?
C25 C26 C19 118.4(7) . . ?
C25 C26 H26 120.8 . . ?
C8 C27 H27 119.3 . . ?
C29 C27 C8 121.4(8) . . ?
C29 C27 H27 119.3 . . ?
C3 C28 H28 119.5 . . ?
C33 C28 C3 121.1(7) . . ?
C33 C28 H28 119.5 . . ?
C18 C29 H29 120.7 . . ?
C27 C29 C18 118.6(7) . . ?
C27 C29 H29 120.7 . . ?
C32 C30 H30 121.0 . . ?
C36 C30 H30 121.0 . . ?
C36 C30 C32 117.9(10) . . ?
C9 C31 H31A 109.5 . . ?
C9 C31 H31B 109.5 . . ?
C9 C31 H31C 109.5 . . ?
H31A C31 H31B 109.5 . . ?
H31A C31 H31C 109.5 . . ?
H31B C31 H31C 109.5 . . ?
C30 C32 C22 116.1(8) . . ?
N5 C32 C22 120.1(9) . . ?
N5 C32 C30 123.7(9) . . ?
C14 C33 C28 120.2(7) . . ?
C14 C33 H33 119.9 . . ?
C28 C33 H33 119.9 . . ?
C32 N5 C34 113.5(10) . . ?
N5 C34 H34 118.3 . . ?
C35 C34 N5 123.4(13) . . ?
C35 C34 H34 118.3 . . ?
C34 C35 H35 120.9 . . ?
C36 C35 C34 118.2(13) . . ?
C36 C35 H35 120.9 . . ?
C30 C36 H36 118.5 . . ?
C35 C36 C30 123.1(14) . . ?
C35 C36 H36 118.5 . . ?
N6 C37 C38 160(3) . . ?
C37 C38 H38A 110.1 . . ?
C37 C38 H38B 109.3 . . ?
C37 C38 H38C 109.0 . . ?
H38A C38 H38B 109.5 . . ?
H38A C38 H38C 109.5 . . ?
H38B C38 H38C 109.4 . . ?

loop_
_geom_bond_atom_site_label_1
_geom_bond_atom_site_label_2
_geom_bond_distance
_geom_bond_site_symmetry_2
_geom_bond_publ_flag
Dy1 Dy1 3.7440(7) 2_665 ?
Dy1 O1 2.287(4) . ?
Dy1 O1 2.345(4) 2_665 ?
Dy1 O2 2.188(5) . ?
Dy1 O3 2.214(5) . ?
Dy1 N1 2.623(6) . ?
Dy1 N2 2.530(6) . ?
Dy1 N3 2.426(6) . ?
S1 C10 1.631(8) . ?
O1 C6 1.334(8) . ?
O2 C7 1.327(8) . ?
O3 H3 0.8538 . ?
O3 C20 1.316(9) . ?
N1 C1 1.488(9) . ?
N1 C11 1.505(9) . ?
N1 C16 1.474(9) . ?
N4 C15 1.527(10) . ?
N4 C17 1.522(9) . ?
N4 C22 1.492(10) . ?
N2 C13 1.337(9) . ?
N2 C21 1.349(9) . ?
N3 C10 1.164(9) . ?
C1 H1A 0.9900 . ?
C1 H1B 0.9900 . ?
C1 C3 1.513(10) . ?
C2 C7 1.396(10) . ?
C2 C11 1.504(10) . ?
C2 C23 1.389(10) . ?
C3 C6 1.404(10) . ?
C3 C28 1.392(11) . ?
C4 H4 0.9500 . ?
C4 C6 1.397(10) . ?
C4 C14 1.399(11) . ?
C5 H5 0.9500 . ?
C5 C9 1.387(12) . ?
C5 C12 1.396(10) . ?
C7 C12 1.413(10) . ?
C8 C15 1.497(11) . ?
C8 C20 1.413(11) . ?
C8 C27 1.392(11) . ?
C9 C23 1.385(11) . ?
C9 C31 1.511(11) . ?
C11 H11A 0.9900 . ?
C11 H11B 0.9900 . ?
C12 C17 1.491(11) . ?
C13 H13 0.9500 . ?
C13 C19 1.381(11) . ?
C14 H14 0.9500 . ?
C14 C33 1.373(12) . ?
C15 H15A 0.9900 . ?
C15 H15B 0.9900 . ?
C16 H16A 0.9900 . ?
C16 H16B 0.9900 . ?
C16 C21 1.513(10) . ?
C17 H17A 0.9900 . ?
C17 H17B 0.9900 . ?
C18 H18 0.9500 . ?
C18 C24 1.379(11) . ?
C18 C29 1.375(12) . ?
C19 H19 0.9500 . ?
C19 C26 1.396(11) . ?
C20 C24 1.397(10) . ?
C21 C25 1.382(10) . ?
C22 H22A 0.9900 . ?
C22 H22B 0.9900 . ?
C22 C32 1.484(12) . ?
C23 H23 0.9500 . ?
C24 H24 0.9500 . ?
C25 H25 0.9500 . ?
C25 C26 1.376(11) . ?
C26 H26 0.9500 . ?
C27 H27 0.9500 . ?
C27 C29 1.374(12) . ?
C28 H28 0.9500 . ?
C28 C33 1.379(12) . ?
C29 H29 0.9500 . ?
C30 H30 0.9500 . ?
C30 C32 1.373(13) . ?
C30 C36 1.345(16) . ?
C31 H31A 0.9800 . ?
C31 H31B 0.9800 . ?
C31 H31C 0.9800 . ?
C32 N5 1.364(12) . ?
C33 H33 0.9500 . ?
N5 C34 1.435(16) . ?
C34 H34 0.9500 . ?
C34 C35 1.338(19) . ?
C35 H35 0.9500 . ?
C35 C36 1.337(19) . ?
C36 H36 0.9500 . ?
C37 N6 1.171(16) . ?
C37 C38 1.424(18) . ?
C38 H38A 0.9796 . ?
C38 H38B 0.9798 . ?
C38 H38C 0.9801 . ?

loop_
_geom_torsion_atom_site_label_1
_geom_torsion_atom_site_label_2
_geom_torsion_atom_site_label_3
_geom_torsion_atom_site_label_4
_geom_torsion
_geom_torsion_site_symmetry_1
_geom_torsion_site_symmetry_2
_geom_torsion_site_symmetry_3
_geom_torsion_site_symmetry_4
_geom_torsion_publ_flag
Dy1 O1 C6 C3 44.0(9) . . . . ?
Dy1 O1 C6 C3 -142.4(5) 2_665 . . . ?
Dy1 O1 C6 C4 36.8(8) 2_665 . . . ?
Dy1 O1 C6 C4 -136.9(5) . . . . ?
Dy1 O2 C7 C2 -43.5(9) . . . . ?
Dy1 O2 C7 C12 137.3(6) . . . . ?
Dy1 O3 C20 C8 105.2(10) . . . . ?
Dy1 O3 C20 C24 -76.4(12) . . . . ?
Dy1 N1 C1 C3 71.6(6) . . . . ?
Dy1 N1 C11 C2 -66.7(6) . . . . ?
Dy1 N1 C16 C21 -28.4(7) . . . . ?
Dy1 N2 C13 C19 -166.1(6) . . . . ?
Dy1 N2 C21 C16 -20.5(8) . . . . ?
Dy1 N2 C21 C25 164.9(5) . . . . ?
O2 C7 C12 C5 -178.9(6) . . . . ?
O2 C7 C12 C17 3.6(9) . . . . ?
O3 C20 C24 C18 -179.1(7) . . . . ?
N1 C1 C3 C6 -65.5(8) . . . . ?
N1 C1 C3 C28 116.6(7) . . . . ?
N1 C16 C21 N2 32.5(9) . . . . ?
N1 C16 C21 C25 -152.8(7) . . . . ?
N4 C22 C32 C30 65.4(10) . . . . ?
N4 C22 C32 N5 -111.5(9) . . . . ?
N2 C13 C19 C26 0.2(11) . . . . ?
N2 C21 C25 C26 1.4(11) . . . . ?
C1 N1 C11 C2 178.4(6) . . . . ?
C1 N1 C16 C21 91.1(7) . . . . ?
C1 C3 C6 O1 -0.9(10) . . . . ?
C1 C3 C6 C4 180.0(6) . . . . ?
C1 C3 C28 C33 178.1(7) . . . . ?
C2 C7 C12 C5 1.9(10) . . . . ?
C2 C7 C12 C17 -175.6(6) . . . . ?
C3 C28 C33 C14 1.8(12) . . . . ?
C4 C14 C33 C28 -1.8(13) . . . . ?
C5 C9 C23 C2 -1.8(11) . . . . ?
C5 C12 C17 N4 125.0(7) . . . . ?
C6 C3 C28 C33 0.3(11) . . . . ?
C6 C4 C14 C33 -0.1(12) . . . . ?
C7 C2 C11 N1 62.5(9) . . . . ?
C7 C2 C23 C9 2.6(10) . . . . ?
C7 C12 C17 N4 -57.5(9) . . . . ?
C8 C20 C24 C18 -0.7(10) . . . . ?
C8 C27 C29 C18 0.0(12) . . . . ?
C9 C5 C12 C7 -1.1(11) . . . . ?
C9 C5 C12 C17 176.3(7) . . . . ?
C11 N1 C1 C3 -171.0(6) . . . . ?
C11 N1 C16 C21 -151.4(6) . . . . ?
C11 C2 C7 O2 -3.8(10) . . . . ?
C11 C2 C7 C12 175.4(6) . . . . ?
C11 C2 C23 C9 -175.4(7) . . . . ?
C12 C5 C9 C23 1.1(11) . . . . ?
C12 C5 C9 C31 -178.3(7) . . . . ?
C13 N2 C21 C16 173.4(6) . . . . ?
C13 N2 C21 C25 -1.2(10) . . . . ?
C13 C19 C26 C25 0.0(11) . . . . ?
C14 C4 C6 O1 -177.1(7) . . . . ?
C14 C4 C6 C3 2.1(10) . . . . ?
C15 N4 C17 C12 144.0(7) . . . . ?
C15 N4 C22 C32 -169.9(6) . . . . ?
C15 C8 C20 O3 -2.4(10) . . . . ?
C15 C8 C20 C24 179.2(6) . . . . ?
C15 C8 C27 C29 -178.8(7) . . . . ?
C16 N1 C1 C3 -52.7(7) . . . . ?
C16 N1 C11 C2 58.9(8) . . . . ?
C16 C21 C25 C26 -173.0(7) . . . . ?
C17 N4 C15 C8 -173.6(6) . . . . ?
C17 N4 C22 C32 64.3(9) . . . . ?
C20 C8 C15 N4 50.6(9) . . . . ?
C20 C8 C27 C29 -0.2(12) . . . . ?
C21 N2 C13 C19 0.4(10) . . . . ?
C21 C25 C26 C19 -0.7(11) . . . . ?
C22 N4 C15 C8 59.4(8) . . . . ?
C22 N4 C17 C12 -89.6(8) . . . . ?
C22 C32 N5 C34 179.1(9) . . . . ?
C23 C2 C7 O2 178.2(6) . . . . ?
C23 C2 C7 C12 -2.6(10) . . . . ?
C23 C2 C11 N1 -119.6(7) . . . . ?
C24 C18 C29 C27 -0.1(12) . . . . ?
C27 C8 C15 N4 -130.8(7) . . . . ?
C27 C8 C20 O3 179.0(7) . . . . ?
C27 C8 C20 C24 0.6(10) . . . . ?
C28 C3 C6 O1 177.0(6) . . . . ?
C28 C3 C6 C4 -2.2(10) . . . . ?
C29 C18 C24 C20 0.5(12) . . . . ?
C30 C32 N5 C34 2.3(14) . . . . ?
C31 C9 C23 C2 177.5(7) . . . . ?
C32 C30 C36 C35 -1.7(19) . . . . ?
C32 N5 C34 C35 -2.2(18) . . . . ?
N5 C34 C35 C36 0(2) . . . . ?
C34 C35 C36 C30 2(2) . . . . ?
C36 C30 C32 C22 -177.4(10) . . . . ?
C36 C30 C32 N5 -0.6(16) . . . . ?
